data_7055886
loop_
_publ_author_name
'Kole\<sa-Dobravc, Tanja'
'Maejima, Keiichi'
'Yoshikawa, Yutaka'
'Meden, Anton'
'Yasui, Hiroyuki'
'Perdih, Franc'

_publ_section_title
;
 Vanadium and zinc complexes of 5-cyanopicolinate and pyrazine
 derivatives: synthesis, structural elucidation and in vitro
 insulino-mimetic activity study
;
_journal_issue 2
_journal_name_full 'New J. Chem.'
_journal_page_first 735
_journal_paper_doi 10.1039/C6NJ02961B
_journal_volume 41
_journal_year 2017
_chemical_formula_moiety 'C24 H18 N8 O4 Zn, C7 H8'
_chemical_formula_sum 'C31 H26 N8 O4 Zn'
_chemical_formula_weight 639.97
_chemical_name_systematic
;
 ?
;
_space_group_crystal_system triclinic
_space_group_IT_number 2
_space_group_name_Hall '-P 1'
_space_group_name_H-M_alt 'P -1'
_symmetry_space_group_name_Hall '-P 1'
_symmetry_space_group_name_H-M 'P -1'
_atom_sites_solution_hydrogens geom
_audit_creation_method SHELXL-2014
_audit_update_record
;
2016-05-17 deposited with the CCDC.
2016-12-07 downloaded from the CCDC.
;
_cell_angle_alpha 81.1590(10)
_cell_angle_beta 86.7830(10)
_cell_angle_gamma 72.6540(10)
_cell_formula_units_Z 2
_cell_length_a 10.5093(2)
_cell_length_b 11.7016(2)
_cell_length_c 12.5825(2)
_cell_measurement_reflns_used 6575
_cell_measurement_temperature 293(2)
_cell_measurement_theta_max 27.48
_cell_measurement_theta_min 0.41
_cell_volume 1459.34(4)
_computing_cell_refinement 'DENZO-SMN (Otwinowski & Minor, 1997)'
_computing_data_collection 'KappaCCD Reference Manual (Nonius, 1998)'
_computing_data_reduction 'DENZO-SMN (Otwinowski & Minor, 1997)'
_computing_molecular_graphics 'ORTEP-3 for Windows version 2.02 (Farrugia, 2008)'
_computing_publication_material 'WinGX publication routines (Farrugia, 1999)'
_computing_structure_refinement 'SHELXL-2014 (Sheldrick, 2015)'
_computing_structure_solution 'SIR97 (Altomare et al., 1999)'
_diffrn_ambient_temperature 293(2)
_diffrn_detector_area_resol_mean 0.055
_diffrn_measured_fraction_theta_full 0.988
_diffrn_measured_fraction_theta_max 0.990
_diffrn_measurement_device_type
;
Nonius KappaCCD area-detector diffractometer
;
_diffrn_measurement_method '\w scans'
_diffrn_radiation_monochromator graphite
_diffrn_radiation_source 'fine-focus sealed tube'
_diffrn_radiation_type MoK\a
_diffrn_radiation_wavelength 0.71073
_diffrn_reflns_av_R_equivalents 0.0122
_diffrn_reflns_av_unetI/netI 0.0221
_diffrn_reflns_Laue_measured_fraction_full 0.988
_diffrn_reflns_Laue_measured_fraction_max 0.990
_diffrn_reflns_limit_h_max 13
_diffrn_reflns_limit_h_min -13
_diffrn_reflns_limit_k_max 15
_diffrn_reflns_limit_k_min -14
_diffrn_reflns_limit_l_max 16
_diffrn_reflns_limit_l_min -16
_diffrn_reflns_number 12042
_diffrn_reflns_point_group_measured_fraction_full 0.988
_diffrn_reflns_point_group_measured_fraction_max 0.990
_diffrn_reflns_theta_full 25.242
_diffrn_reflns_theta_max 27.460
_diffrn_reflns_theta_min 3.687
_exptl_absorpt_coefficient_mu 0.893
_exptl_absorpt_correction_T_max 0.8078
_exptl_absorpt_correction_T_min 0.7281
_exptl_absorpt_correction_type multi-scan
_exptl_absorpt_process_details 'SCALEPACK (Otwinowski & Minor, 1997)'
_exptl_crystal_colour colourless
_exptl_crystal_density_diffrn 1.456
_exptl_crystal_density_method 'not measured'
_exptl_crystal_description prism
_exptl_crystal_F_000 660
_exptl_crystal_size_max 0.380
_exptl_crystal_size_mid 0.250
_exptl_crystal_size_min 0.250
_refine_diff_density_max 0.933
_refine_diff_density_min -0.443
_refine_diff_density_rms 0.055
_refine_ls_extinction_method none
_refine_ls_goodness_of_fit_ref 1.026
_refine_ls_hydrogen_treatment constr
_refine_ls_matrix_type full
_refine_ls_number_parameters 398
_refine_ls_number_reflns 6609
_refine_ls_number_restraints 0
_refine_ls_restrained_S_all 1.026
_refine_ls_R_factor_all 0.0486
_refine_ls_R_factor_gt 0.0434
_refine_ls_shift/su_max 0.002
_refine_ls_shift/su_mean 0.000
_refine_ls_structure_factor_coef Fsqd
_refine_ls_weighting_details 'w=1/[\s^2^(Fo^2^)+(0.0830P)^2^+0.5130P] where P=(Fo^2^+2Fc^2^)/3'
_refine_ls_weighting_scheme calc
_refine_ls_wR_factor_gt 0.1202
_refine_ls_wR_factor_ref 0.1271
_reflns_Friedel_coverage 0.000
_reflns_number_gt 5893
_reflns_number_total 6609
_reflns_threshold_expression 'I > 2\s(I)'
_cod_data_source_file c6nj02961b2.cif
_cod_data_source_block 7
_cod_depositor_comments 'Adding full bibliography for 7055882--7055889.cif.'
_cod_database_code 7055886
_shelx_space_group_comment
;
The symmetry employed for this shelxl refinement is uniquely defined
by the following loop, which should always be used as a source of
symmetry information in preference to the above space-group names.
They are only intended as comments.
;
_shelx_estimated_absorpt_t_min 0.728
_shelx_estimated_absorpt_t_max 0.807
_shelxl_version_number 2014-3

loop_
_space_group_symop_operation_xyz
'x, y, z'
'-x, -y, -z'

loop_
_atom_site_label
_atom_site_type_symbol
_atom_site_fract_x
_atom_site_fract_y
_atom_site_fract_z
_atom_site_U_iso_or_equiv
_atom_site_adp_type
_atom_site_occupancy
_atom_site_site_symmetry_order
_atom_site_calc_flag
_atom_site_refinement_flags_posn
_atom_site_refinement_flags_adp
Zn1 Zn 0.29826(2) 0.31755(2) 0.75268(2) 0.04226(10) Uani 1 1 d . .
N3 N 0.16464(17) 0.50080(15) 0.78766(14) 0.0418(4) Uani 1 1 d . .
N4 N -0.0755(3) 0.8985(2) 0.6212(2) 0.0811(8) Uani 1 1 d . .
N1 N 0.11879(17) 0.25729(15) 0.73925(13) 0.0407(3) Uani 1 1 d . .
N2 N -0.1456(3) 0.0270(4) 0.9366(3) 0.1027(11) Uani 1 1 d . .
N5 N 0.46790(18) 0.38241(16) 0.74037(14) 0.0449(4) Uani 1 1 d . .
N6 N 0.80746(19) 0.49936(18) 0.72845(16) 0.0501(4) Uani 1 1 d . .
H6A H 0.8440 0.5015 0.7873 0.075 Uiso 1 1 calc R U
H6B H 0.8404 0.5219 0.6675 0.075 Uiso 1 1 calc R U
N7 N 0.4254(2) 0.13925(16) 0.75086(15) 0.0472(4) Uani 1 1 d . .
N8 N 0.6851(2) -0.20788(19) 0.7486(2) 0.0658(6) Uani 1 1 d . .
H8A H 0.7121 -0.2533 0.8083 0.099 Uiso 1 1 calc R U
H8B H 0.7098 -0.2348 0.6886 0.099 Uiso 1 1 calc R U
O3 O 0.27907(16) 0.29953(13) 0.92092(11) 0.0468(3) Uani 1 1 d . .
O4 O 0.22083(18) 0.39541(15) 1.06382(12) 0.0545(4) Uani 1 1 d . .
O1 O 0.25118(17) 0.36719(15) 0.59007(12) 0.0502(4) Uani 1 1 d . .
O2 O 0.1150(3) 0.3648(3) 0.46176(15) 0.0926(8) Uani 1 1 d . .
C8 C 0.22453(19) 0.39103(18) 0.96638(15) 0.0395(4) Uani 1 1 d . .
C9 C 0.15557(19) 0.50756(18) 0.89337(15) 0.0391(4) Uani 1 1 d . .
C10 C 0.0879(2) 0.6120(2) 0.93393(18) 0.0504(5) Uani 1 1 d . .
H3 H 0.0833 0.6136 1.0077 0.060 Uiso 1 1 calc R U
C11 C 0.0268(3) 0.7144(2) 0.8638(2) 0.0570(5) Uani 1 1 d . .
H4 H -0.0189 0.7862 0.8893 0.068 Uiso 1 1 calc R U
C12 C 0.0350(2) 0.7080(2) 0.75496(19) 0.0491(5) Uani 1 1 d . .
C13 C 0.1049(2) 0.59935(19) 0.71950(17) 0.0463(4) Uani 1 1 d . .
H6 H 0.1103 0.5952 0.6461 0.056 Uiso 1 1 calc R U
C14 C -0.0263(3) 0.8137(2) 0.6793(2) 0.0590(6) Uani 1 1 d . .
C1 C 0.1533(3) 0.3437(2) 0.55519(17) 0.0522(5) Uani 1 1 d . .
C2 C 0.0744(2) 0.28067(18) 0.63823(16) 0.0432(4) Uani 1 1 d . .
C3 C -0.0332(2) 0.2473(2) 0.60918(18) 0.0521(5) Uani 1 1 d . .
H10 H -0.0634 0.2668 0.5387 0.063 Uiso 1 1 calc R U
C4 C -0.0951(2) 0.1843(2) 0.6869(2) 0.0531(5) Uani 1 1 d . .
H11 H -0.1670 0.1600 0.6696 0.064 Uiso 1 1 calc R U
C5 C -0.0474(2) 0.1583(2) 0.79087(18) 0.0482(5) Uani 1 1 d . .
C6 C 0.0589(2) 0.19733(19) 0.81439(17) 0.0454(4) Uani 1 1 d . .
H13 H 0.0892 0.1811 0.8847 0.054 Uiso 1 1 calc R U
C7 C -0.1036(3) 0.0865(3) 0.8731(2) 0.0666(7) Uani 1 1 d . .
C15 C 0.5304(2) 0.3866(2) 0.82967(17) 0.0509(5) Uani 1 1 d . .
H15 H 0.4951 0.3629 0.8959 0.061 Uiso 1 1 calc R U
C16 C 0.6421(2) 0.4233(2) 0.82934(17) 0.0496(5) Uani 1 1 d . .
H16 H 0.6807 0.4236 0.8940 0.059 Uiso 1 1 calc R U
C17 C 0.6984(2) 0.46066(17) 0.73173(16) 0.0416(4) Uani 1 1 d . .
C18 C 0.6366(2) 0.4520(2) 0.63821(17) 0.0496(5) Uani 1 1 d . .
H18 H 0.6716 0.4720 0.5708 0.060 Uiso 1 1 calc R U
C19 C 0.5249(2) 0.4142(2) 0.64672(17) 0.0495(5) Uani 1 1 d . .
H19 H 0.4858 0.4101 0.5835 0.059 Uiso 1 1 calc R U
C20 C 0.4716(3) 0.0960(2) 0.66010(19) 0.0595(6) Uani 1 1 d . .
H20 H 0.4425 0.1454 0.5956 0.071 Uiso 1 1 calc R U
C21 C 0.5590(3) -0.0160(2) 0.6548(2) 0.0611(6) Uani 1 1 d . .
H21 H 0.5884 -0.0399 0.5883 0.073 Uiso 1 1 calc R U
C22 C 0.6040(2) -0.0944(2) 0.74904(19) 0.0502(5) Uani 1 1 d . .
C23 C 0.5618(3) -0.0473(3) 0.8435(2) 0.0713(8) Uani 1 1 d . .
H23 H 0.5933 -0.0929 0.9091 0.086 Uiso 1 1 calc R U
C24 C 0.4744(3) 0.0655(3) 0.8411(2) 0.0698(8) Uani 1 1 d . .
H24 H 0.4468 0.0933 0.9065 0.084 Uiso 1 1 calc R U
C25 C 0.3815(5) 0.7340(6) 0.8964(4) 0.1255(19) Uani 1 1 d . .
H25A H 0.3729 0.6538 0.9126 0.188 Uiso 1 1 calc R U
H25B H 0.3250 0.7846 0.9440 0.188 Uiso 1 1 calc R U
H25C H 0.4725 0.7313 0.9056 0.188 Uiso 1 1 calc R U
C26 C 0.3419(3) 0.7839(3) 0.7841(3) 0.0759(8) Uani 1 1 d . .
C27 C 0.3858(4) 0.7141(3) 0.7113(4) 0.0930(11) Uani 1 1 d . .
H27 H 0.4428 0.6365 0.7298 0.112 Uiso 1 1 calc R U
C28 C 0.3438(5) 0.7600(4) 0.5972(4) 0.1100(14) Uani 1 1 d . .
H28 H 0.3720 0.7103 0.5442 0.132 Uiso 1 1 calc R U
C29 C 0.2691(4) 0.8675(4) 0.5736(3) 0.0963(12) Uani 1 1 d . .
H29 H 0.2445 0.8961 0.5024 0.116 Uiso 1 1 calc R U
C30 C 0.2232(4) 0.9433(3) 0.6501(4) 0.0984(12) Uani 1 1 d . .
H30 H 0.1709 1.0226 0.6303 0.118 Uiso 1 1 calc R U
C31 C 0.2555(3) 0.9006(3) 0.7553(3) 0.0791(9) Uani 1 1 d . .
H31 H 0.2200 0.9491 0.8081 0.095 Uiso 1 1 calc R U

loop_
_atom_site_aniso_label
_atom_site_aniso_U_11
_atom_site_aniso_U_22
_atom_site_aniso_U_33
_atom_site_aniso_U_23
_atom_site_aniso_U_13
_atom_site_aniso_U_12
Zn1 0.05366(16) 0.04135(15) 0.03223(14) -0.00161(9) -0.00956(9) -0.01482(10)
N3 0.0490(9) 0.0397(8) 0.0369(8) -0.0012(6) -0.0103(7) -0.0138(7)
N4 0.0807(16) 0.0613(14) 0.0828(18) 0.0214(12) -0.0078(13) -0.0076(12)
N1 0.0497(9) 0.0382(8) 0.0341(8) -0.0031(6) -0.0078(6) -0.0124(7)
N2 0.093(2) 0.132(3) 0.086(2) 0.0307(19) -0.0055(16) -0.060(2)
N5 0.0534(9) 0.0452(9) 0.0375(8) -0.0019(7) -0.0096(7) -0.0172(7)
N6 0.0526(10) 0.0550(10) 0.0460(10) -0.0084(8) -0.0021(8) -0.0197(8)
N7 0.0584(10) 0.0394(8) 0.0411(9) -0.0014(7) -0.0079(7) -0.0112(7)
N8 0.0673(13) 0.0488(11) 0.0650(13) 0.0052(9) -0.0027(10) 0.0012(9)
O3 0.0642(9) 0.0395(7) 0.0339(7) -0.0016(5) -0.0084(6) -0.0113(6)
O4 0.0709(10) 0.0543(9) 0.0329(7) -0.0040(6) -0.0103(7) -0.0095(7)
O1 0.0637(9) 0.0574(9) 0.0346(7) 0.0038(6) -0.0125(6) -0.0284(7)
O2 0.1307(19) 0.136(2) 0.0397(9) 0.0244(11) -0.0336(11) -0.0947(17)
C8 0.0428(9) 0.0439(10) 0.0333(8) -0.0017(7) -0.0067(7) -0.0156(8)
C9 0.0405(9) 0.0421(9) 0.0361(9) -0.0015(7) -0.0072(7) -0.0152(7)
C10 0.0558(12) 0.0488(11) 0.0421(11) -0.0052(9) -0.0032(9) -0.0087(9)
C11 0.0574(13) 0.0460(12) 0.0592(14) -0.0044(10) -0.0009(10) -0.0040(10)
C12 0.0475(11) 0.0449(11) 0.0528(12) 0.0054(9) -0.0083(9) -0.0152(9)
C13 0.0528(11) 0.0451(10) 0.0400(10) 0.0040(8) -0.0126(8) -0.0158(9)
C14 0.0552(13) 0.0510(13) 0.0638(15) 0.0074(11) -0.0051(11) -0.0122(10)
C1 0.0738(14) 0.0547(12) 0.0340(10) 0.0048(8) -0.0150(9) -0.0307(11)
C2 0.0556(11) 0.0382(9) 0.0362(9) -0.0017(7) -0.0104(8) -0.0143(8)
C3 0.0630(13) 0.0561(12) 0.0407(10) -0.0020(9) -0.0151(9) -0.0224(10)
C4 0.0533(12) 0.0536(12) 0.0556(13) -0.0082(10) -0.0082(10) -0.0190(10)
C5 0.0510(11) 0.0449(10) 0.0461(11) -0.0031(8) 0.0002(9) -0.0122(9)
C6 0.0537(11) 0.0443(10) 0.0365(9) -0.0027(8) -0.0039(8) -0.0129(9)
C7 0.0628(14) 0.0738(17) 0.0634(15) 0.0061(13) -0.0049(12) -0.0276(13)
C15 0.0570(12) 0.0636(13) 0.0350(10) 0.0010(9) -0.0088(8) -0.0246(10)
C16 0.0564(12) 0.0600(12) 0.0344(9) -0.0006(8) -0.0101(8) -0.0217(10)
C17 0.0468(10) 0.0359(9) 0.0396(10) -0.0045(7) -0.0046(8) -0.0079(7)
C18 0.0589(12) 0.0556(12) 0.0348(10) -0.0044(8) -0.0027(8) -0.0181(10)
C19 0.0614(12) 0.0542(12) 0.0351(10) -0.0051(8) -0.0085(9) -0.0197(10)
C20 0.0754(16) 0.0497(12) 0.0404(11) 0.0032(9) -0.0077(10) -0.0023(11)
C21 0.0750(16) 0.0521(13) 0.0432(12) -0.0008(10) -0.0017(11) -0.0016(11)
C22 0.0478(11) 0.0463(11) 0.0521(12) 0.0024(9) -0.0069(9) -0.0107(9)
C23 0.091(2) 0.0605(15) 0.0431(12) 0.0076(11) -0.0138(12) 0.0013(14)
C24 0.095(2) 0.0600(14) 0.0385(11) -0.0046(10) -0.0106(12) 0.0021(13)
C25 0.116(3) 0.176(5) 0.086(3) 0.049(3) -0.020(2) -0.075(3)
C26 0.0722(17) 0.0753(19) 0.079(2) -0.0048(16) 0.0030(15) -0.0239(15)
C27 0.093(2) 0.0518(16) 0.119(3) -0.0122(18) -0.010(2) 0.0033(16)
C28 0.133(4) 0.098(3) 0.083(3) -0.027(2) 0.009(2) -0.006(3)
C29 0.102(3) 0.120(3) 0.068(2) 0.006(2) -0.0199(19) -0.040(2)
C30 0.094(3) 0.0602(18) 0.128(4) -0.003(2) -0.021(2) -0.0039(17)
C31 0.0771(19) 0.0594(16) 0.095(2) -0.0158(16) 0.0004(17) -0.0083(14)

loop_
_atom_type_symbol
_atom_type_description
_atom_type_scat_dispersion_real
_atom_type_scat_dispersion_imag
_atom_type_scat_source
C C 0.0033 0.0016 'International Tables Vol C Tables 4.2.6.8 and 6.1.1.4'
H H 0.0000 0.0000 'International Tables Vol C Tables 4.2.6.8 and 6.1.1.4'
N N 0.0061 0.0033 'International Tables Vol C Tables 4.2.6.8 and 6.1.1.4'
O O 0.0106 0.0060 'International Tables Vol C Tables 4.2.6.8 and 6.1.1.4'
Zn Zn 0.2839 1.4301 'International Tables Vol C Tables 4.2.6.8 and 6.1.1.4'

loop_
_geom_angle_atom_site_label_1
_geom_angle_atom_site_label_2
_geom_angle_atom_site_label_3
_geom_angle
O1 Zn1 O3 161.02(7)
O1 Zn1 N7 100.25(7)
O3 Zn1 N7 94.59(6)
O1 Zn1 N5 94.93(6)
O3 Zn1 N5 96.94(7)
N7 Zn1 N5 89.65(7)
O1 Zn1 N1 76.60(6)
O3 Zn1 N1 91.40(6)
N7 Zn1 N1 91.28(7)
N5 Zn1 N1 171.51(6)
O1 Zn1 N3 90.07(6)
O3 Zn1 N3 75.05(6)
N7 Zn1 N3 169.60(6)
N5 Zn1 N3 90.78(7)
N1 Zn1 N3 89.83(6)
C13 N3 C9 118.48(18)
C13 N3 Zn1 129.61(15)
C9 N3 Zn1 111.74(13)
C6 N1 C2 118.71(18)
C6 N1 Zn1 129.15(14)
C2 N1 Zn1 112.00(13)
C19 N5 C15 115.58(19)
C19 N5 Zn1 123.99(14)
C15 N5 Zn1 120.30(15)
C17 N6 H6A 120.0
C17 N6 H6B 120.0
H6A N6 H6B 120.0
C20 N7 C24 114.9(2)
C20 N7 Zn1 122.45(15)
C24 N7 Zn1 122.38(17)
C22 N8 H8A 120.0
C22 N8 H8B 120.0
H8A N8 H8B 120.0
C8 O3 Zn1 120.13(12)
C1 O1 Zn1 119.40(14)
O4 C8 O3 126.44(19)
O4 C8 C9 116.97(18)
O3 C8 C9 116.59(16)
N3 C9 C10 122.53(18)
N3 C9 C8 115.54(17)
C10 C9 C8 121.93(18)
C9 C10 C11 119.2(2)
C9 C10 H3 120.4
C11 C10 H3 120.4
C12 C11 C10 118.6(2)
C12 C11 H4 120.7
C10 C11 H4 120.7
C11 C12 C13 119.1(2)
C11 C12 C14 120.0(2)
C13 C12 C14 120.8(2)
N3 C13 C12 122.0(2)
N3 C13 H6 119.0
C12 C13 H6 119.0
N4 C14 C12 178.7(3)
O2 C1 O1 127.0(2)
O2 C1 C2 116.6(2)
O1 C1 C2 116.36(17)
N1 C2 C3 122.6(2)
N1 C2 C1 115.63(18)
C3 C2 C1 121.76(18)
C4 C3 C2 118.8(2)
C4 C3 H10 120.6
C2 C3 H10 120.6
C3 C4 C5 118.4(2)
C3 C4 H11 120.8
C5 C4 H11 120.8
C4 C5 C6 119.4(2)
C4 C5 C7 120.3(2)
C6 C5 C7 120.2(2)
N1 C6 C5 122.00(19)
N1 C6 H13 119.0
C5 C6 H13 119.0
N2 C7 C5 177.9(4)
N5 C15 C16 124.3(2)
N5 C15 H15 117.8
C16 C15 H15 117.8
C15 C16 C17 119.96(19)
C15 C16 H16 120.0
C17 C16 H16 120.0
N6 C17 C16 121.54(19)
N6 C17 C18 122.5(2)
C16 C17 C18 115.9(2)
C19 C18 C17 119.8(2)
C19 C18 H18 120.1
C17 C18 H18 120.1
N5 C19 C18 124.4(2)
N5 C19 H19 117.8
C18 C19 H19 117.8
N7 C20 C21 124.7(2)
N7 C20 H20 117.7
C21 C20 H20 117.7
C20 C21 C22 120.0(2)
C20 C21 H21 120.0
C22 C21 H21 120.0
N8 C22 C23 122.0(2)
N8 C22 C21 122.5(2)
C23 C22 C21 115.5(2)
C24 C23 C22 120.3(2)
C24 C23 H23 119.8
C22 C23 H23 119.8
N7 C24 C23 124.4(2)
N7 C24 H24 117.8
C23 C24 H24 117.8
C26 C25 H25A 109.5
C26 C25 H25B 109.5
H25A C25 H25B 109.5
C26 C25 H25C 109.5
H25A C25 H25C 109.5
H25B C25 H25C 109.5
C27 C26 C31 119.8(4)
C27 C26 C25 117.7(4)
C31 C26 C25 122.5(4)
C26 C27 C28 119.2(3)
C26 C27 H27 120.4
C28 C27 H27 120.4
C29 C28 C27 119.2(4)
C29 C28 H28 120.4
C27 C28 H28 120.4
C28 C29 C30 122.2(4)
C28 C29 H29 118.9
C30 C29 H29 118.9
C31 C30 C29 119.2(3)
C31 C30 H30 120.4
C29 C30 H30 120.4
C30 C31 C26 120.3(3)
C30 C31 H31 119.8
C26 C31 H31 119.8

loop_
_geom_bond_atom_site_label_1
_geom_bond_atom_site_label_2
_geom_bond_distance
Zn1 O1 2.0845(14)
Zn1 O3 2.0992(14)
Zn1 N7 2.1183(18)
Zn1 N5 2.1256(18)
Zn1 N1 2.2246(17)
Zn1 N3 2.2779(18)
N3 C13 1.336(3)
N3 C9 1.341(3)
N4 C14 1.141(3)
N1 C6 1.333(3)
N1 C2 1.339(2)
N2 C7 1.136(4)
N5 C19 1.343(3)
N5 C15 1.347(3)
N6 C17 1.349(3)
N6 H6A 0.8600
N6 H6B 0.8600
N7 C20 1.329(3)
N7 C24 1.341(3)
N8 C22 1.348(3)
N8 H8A 0.8600
N8 H8B 0.8600
O3 C8 1.260(3)
O4 C8 1.233(2)
O1 C1 1.258(3)
O2 C1 1.229(3)
C8 C9 1.526(3)
C9 C10 1.376(3)
C10 C11 1.381(3)
C10 H3 0.9300
C11 C12 1.379(4)
C11 H4 0.9300
C12 C13 1.391(3)
C12 C14 1.443(3)
C13 H6 0.9300
C1 C2 1.534(3)
C2 C3 1.386(3)
C3 C4 1.383(3)
C3 H10 0.9300
C4 C5 1.384(3)
C4 H11 0.9300
C5 C6 1.387(3)
C5 C7 1.444(3)
C6 H13 0.9300
C15 C16 1.365(3)
C15 H15 0.9300
C16 C17 1.399(3)
C16 H16 0.9300
C17 C18 1.406(3)
C18 C19 1.366(3)
C18 H18 0.9300
C19 H19 0.9300
C20 C21 1.367(3)
C20 H20 0.9300
C21 C22 1.393(3)
C21 H21 0.9300
C22 C23 1.382(4)
C23 C24 1.362(4)
C23 H23 0.9300
C24 H24 0.9300
C25 C26 1.476(5)
C25 H25A 0.9600
C25 H25B 0.9600
C25 H25C 0.9600
C26 C27 1.294(5)
C26 C31 1.402(5)
C27 C28 1.496(6)
C27 H27 0.9300
C28 C29 1.268(6)
C28 H28 0.9300
C29 C30 1.380(6)
C29 H29 0.9300
C30 C31 1.364(6)
C30 H30 0.9300
C31 H31 0.9300

loop_
_geom_hbond_atom_site_label_D
_geom_hbond_atom_site_label_H
_geom_hbond_atom_site_label_A
_geom_hbond_distance_DH
_geom_hbond_distance_HA
_geom_hbond_distance_DA
_geom_hbond_angle_DHA
_geom_hbond_site_symmetry_A
N6 H6A O4 0.86 2.34 3.020(2) 135.8 2_667
N6 H6B O2 0.86 2.06 2.881(3) 159.4 2_666
N8 H8A O4 0.86 2.11 2.956(3) 167.6 2_657
C15 H15 O3 0.93 2.58 3.199(3) 124.5 .
C19 H19 O1 0.93 2.65 3.222(3) 120.1 .
C24 H24 O3 0.93 2.55 3.160(3) 123.0 .

loop_
_geom_torsion_atom_site_label_1
_geom_torsion_atom_site_label_2
_geom_torsion_atom_site_label_3
_geom_torsion_atom_site_label_4
_geom_torsion
Zn1 O3 C8 O4 -171.00(17)
Zn1 O3 C8 C9 9.4(2)
C13 N3 C9 C10 -0.3(3)
Zn1 N3 C9 C10 175.49(17)
C13 N3 C9 C8 179.17(17)
Zn1 N3 C9 C8 -5.0(2)
O4 C8 C9 N3 178.15(18)
O3 C8 C9 N3 -2.2(3)
O4 C8 C9 C10 -2.4(3)
O3 C8 C9 C10 177.3(2)
N3 C9 C10 C11 -0.2(3)
C8 C9 C10 C11 -179.6(2)
C9 C10 C11 C12 0.5(4)
C10 C11 C12 C13 -0.5(4)
C10 C11 C12 C14 -179.3(2)
C9 N3 C13 C12 0.4(3)
Zn1 N3 C13 C12 -174.54(15)
C11 C12 C13 N3 0.0(3)
C14 C12 C13 N3 178.8(2)
Zn1 O1 C1 O2 -178.4(3)
Zn1 O1 C1 C2 0.9(3)
C6 N1 C2 C3 1.4(3)
Zn1 N1 C2 C3 177.50(18)
C6 N1 C2 C1 -176.70(19)
Zn1 N1 C2 C1 -0.6(2)
O2 C1 C2 N1 179.3(3)
O1 C1 C2 N1 -0.1(3)
O2 C1 C2 C3 1.1(4)
O1 C1 C2 C3 -178.3(2)
N1 C2 C3 C4 -1.8(4)
C1 C2 C3 C4 176.2(2)
C2 C3 C4 C5 0.6(4)
C3 C4 C5 C6 0.9(3)
C3 C4 C5 C7 -176.2(2)
C2 N1 C6 C5 0.2(3)
Zn1 N1 C6 C5 -175.08(15)
C4 C5 C6 N1 -1.4(3)
C7 C5 C6 N1 175.8(2)
C19 N5 C15 C16 1.9(4)
Zn1 N5 C15 C16 177.94(19)
N5 C15 C16 C17 0.4(4)
C15 C16 C17 N6 178.9(2)
C15 C16 C17 C18 -2.8(3)
N6 C17 C18 C19 -178.9(2)
C16 C17 C18 C19 2.9(3)
C15 N5 C19 C18 -1.8(3)
Zn1 N5 C19 C18 -177.67(18)
C17 C18 C19 N5 -0.6(4)
C24 N7 C20 C21 2.1(4)
Zn1 N7 C20 C21 176.5(2)
N7 C20 C21 C22 1.1(5)
C20 C21 C22 N8 176.7(3)
C20 C21 C22 C23 -4.4(4)
N8 C22 C23 C24 -176.6(3)
C21 C22 C23 C24 4.5(5)
C20 N7 C24 C23 -2.0(5)
Zn1 N7 C24 C23 -176.4(3)
C22 C23 C24 N7 -1.4(6)
C31 C26 C27 C28 0.3(6)
C25 C26 C27 C28 177.8(4)
C26 C27 C28 C29 2.0(7)
C27 C28 C29 C30 -1.1(8)
C28 C29 C30 C31 -2.1(7)
C29 C30 C31 C26 4.5(6)
C27 C26 C31 C30 -3.6(6)
C25 C26 C31 C30 179.0(4)
